data_7250561
loop_
_publ_author_name
'Langlois, Kyle R.'
'Wang, Yangyang'
'Joshua, Fnu'
'Newsome, Wesley J.'
'Zhai, Lei'
'Harper, James K.'
'Uribe-Romo, Fernando J.'

_publ_section_title
;
 A multivariate library of zirconia metal--organic frameworks with
 dissolved p-nitroaniline dipoles and concentration-dependent optical and
 dielectric response
;
_journal_issue 26
_journal_name_full CrystEngComm
_journal_page_first 4463
_journal_page_last 4469
_journal_paper_doi 10.1039/D5CE00299K
_journal_volume 27
_journal_year 2025
_chemical_formula_sum 'C36 N3 O23.703 Zr1.5'
_chemical_formula_weight 990.47
_chemical_name_systematic PIZOF-2-PNA
_space_group_IT_number 227
_space_group_name_Hall '-F 4vw 2vw 3'
_space_group_name_H-M_alt 'F d -3 m :2'
_symmetry_cell_setting cubic
_audit_creation_date 2025-05-28T17:51
_audit_creation_method 'created in GSAS-II'
_audit_update_record
;
2025-05-29 deposited with the CCDC.	2025-06-17 downloaded from the CCDC.
;
_cell_angle_alpha 90
_cell_angle_beta 90
_cell_angle_gamma 90
_cell_formula_units_Z 32
_cell_length_a 39.925(15)
_cell_length_b 39.925
_cell_length_c 39.925
_cell_volume 63641(2)
_computing_structure_refinement 'GSAS-II (Toby & Von Dreele, J. Appl. Cryst. 46, 544-549, 2013)'
_diffrn_ambient_pressure 100
_diffrn_ambient_temperature 294.15
_diffrn_radiation_polarisn_ratio 0.7000
_diffrn_radiation_probe x-ray
_diffrn_radiation_type 'Cu K\a~1,2~'
_exptl_crystal_density_diffrn 0.8270
_pd_block_id 2025-05-28T17:51|B1|Uribe-Romo|PanalyticalEmpyrean
_pd_calc_method 'Rietveld Refinement'
_pd_instr_location ' ?'
_pd_meas_2theta_range_inc 0.05013
_pd_meas_2theta_range_max 29.97493
_pd_meas_2theta_range_min 2.00027
_pd_phase_name a4_fd-3m_model
_pd_proc_2theta_range_inc 0.05013
_pd_proc_2theta_range_max 29.97409
_pd_proc_2theta_range_min 1.99943
_pd_proc_info_datetime 2025-05-28T17:51
_pd_proc_ls_background_function
;
Background function: "chebyschev-1" function with 8 terms:
    421(3), -213(5), 61(4), 41(4), -111(4), 31(4), 29(4), -43(4), 
;
_pd_proc_ls_pref_orient_corr
;
Simple spherical harmonic correction Order = 2
    Coefficients:  
;
_pd_proc_ls_profile_function
;
Finger-Cox-Jephcoat function parameters U, V, W, X, Y, SH/L:
  peak variance(Gauss) = Utan(Th)^2^+Vtan(Th)+W:
  peak HW(Lorentz) = X/cos(Th)+Ytan(Th); SH/L = S/L+H/L
  U, V, W in (centideg)^2^, X & Y in centideg
    397.725, -62.828, 11.970, 12.953, -6.064, 0.002, 

;
_pd_proc_ls_prof_R_factor 0.08116
_pd_proc_ls_prof_wR_expected 0.04219
_pd_proc_ls_prof_wR_factor 0.10086
_pd_proc_number_of_points 559
_pd_spec_mounting ' ?'
_refine_ls_goodness_of_fit_all 2.419
_refine_ls_hydrogen_treatment undef
_refine_ls_matrix_type full
_refine_ls_number_constraints 0
_refine_ls_number_parameters 13
_refine_ls_number_restraints 0
_refine_ls_R_Fsqd_factor 0.22439
_refine_ls_shift/su_max 0.4789
_refine_ls_shift/su_mean 0.0483
_refine_ls_weighting_scheme sigma
_refine_ls_wR_factor_obs 0.10086
_reflns_d_resolution_high 2.984
_reflns_d_resolution_low 23.051
_reflns_limit_h_max 13
_reflns_limit_h_min 1
_reflns_limit_k_max 9
_reflns_limit_k_min 0
_reflns_limit_l_max 7
_reflns_limit_l_min 0
_reflns_number_total 83
_cod_data_source_file d5ce00299k2.cif
_cod_data_source_block B1
_cod_depositor_comments 'Adding full bibliography for 7250561.cif.'
_cod_original_cell_volume 6.364(7)
_cod_original_sg_symbol_H-M 'F d -3 m'
_cod_database_code 7250561
_gsas_gsasii_version 5800
_refine_ls_r_f_factor 0.20546
_gsas_proc_ls_prof_r_b_factor 0.09512
_gsas_proc_ls_prof_wr_b_factor 0.11016

loop_
_space_group_symop_id
_space_group_symop_operation_xyz
1 x,y,z
2 z,x,y
3 y,z,x
4 1/4+x,1/4+y,-z
5 -z,1/4+x,1/4+y
6 1/4+y,-z,1/4+x
7 1/4-z,1/2+x,3/4-y
8 3/4-y,1/4-z,1/2+x
9 1/2+y,1/4-z,3/4-x
10 3/4-x,1/2+y,1/4-z
11 1/4-z,3/4-x,1/2+y
12 1/2+x,3/4-y,1/4-z
13 y,x,z
14 z,y,x
15 x,z,y
16 1/4+y,1/4+x,-z
17 -z,1/4+y,1/4+x
18 1/4+x,-z,1/4+y
19 1/4-z,1/2+y,3/4-x
20 3/4-x,1/4-z,1/2+y
21 1/2+x,1/4-z,3/4-y
22 3/4-y,1/2+x,1/4-z
23 1/4-z,3/4-y,1/2+x
24 1/2+y,3/4-x,1/4-z
25 -x,-y,-z
26 -z,-x,-y
27 -y,-z,-x
28 3/4-x,3/4-y,z
29 z,3/4-x,3/4-y
30 3/4-y,z,3/4-x
31 3/4+z,1/2-x,1/4+y
32 1/4+y,3/4+z,1/2-x
33 1/2-y,3/4+z,1/4+x
34 1/4+x,1/2-y,3/4+z
35 3/4+z,1/4+x,1/2-y
36 1/2-x,1/4+y,3/4+z
37 -y,-x,-z
38 -z,-y,-x
39 -x,-z,-y
40 3/4-y,3/4-x,z
41 z,3/4-y,3/4-x
42 3/4-x,z,3/4-y
43 3/4+z,1/2-y,1/4+x
44 1/4+x,3/4+z,1/2-y
45 1/2-x,3/4+z,1/4+y
46 1/4+y,1/2-x,3/4+z
47 3/4+z,1/4+y,1/2-x
48 1/2-y,1/4+x,3/4+z
49 x,1/2+y,1/2+z
50 z,1/2+x,1/2+y
51 y,1/2+z,1/2+x
52 1/4+x,3/4+y,1/2-z
53 -z,3/4+x,3/4+y
54 1/4+y,1/2-z,3/4+x
55 1/4-z,x,1/4-y
56 3/4-y,3/4-z,x
57 1/2+y,3/4-z,1/4-x
58 3/4-x,y,3/4-z
59 1/4-z,1/4-x,y
60 1/2+x,1/4-y,3/4-z
61 y,1/2+x,1/2+z
62 z,1/2+y,1/2+x
63 x,1/2+z,1/2+y
64 1/4+y,3/4+x,1/2-z
65 -z,3/4+y,3/4+x
66 1/4+x,1/2-z,3/4+y
67 1/4-z,y,1/4-x
68 3/4-x,3/4-z,y
69 1/2+x,3/4-z,1/4-y
70 3/4-y,x,3/4-z
71 1/4-z,1/4-y,x
72 1/2+y,1/4-x,3/4-z
73 -x,1/2-y,1/2-z
74 -z,1/2-x,1/2-y
75 -y,1/2-z,1/2-x
76 3/4-x,1/4-y,1/2+z
77 z,1/4-x,1/4-y
78 3/4-y,1/2+z,1/4-x
79 3/4+z,-x,3/4+y
80 1/4+y,1/4+z,-x
81 1/2-y,1/4+z,3/4+x
82 1/4+x,-y,1/4+z
83 3/4+z,3/4+x,-y
84 1/2-x,3/4+y,1/4+z
85 -y,1/2-x,1/2-z
86 -z,1/2-y,1/2-x
87 -x,1/2-z,1/2-y
88 3/4-y,1/4-x,1/2+z
89 z,1/4-y,1/4-x
90 3/4-x,1/2+z,1/4-y
91 3/4+z,-y,3/4+x
92 1/4+x,1/4+z,-y
93 1/2-x,1/4+z,3/4+y
94 1/4+y,-x,1/4+z
95 3/4+z,3/4+y,-x
96 1/2-y,3/4+x,1/4+z
97 1/2+x,y,1/2+z
98 1/2+z,x,1/2+y
99 1/2+y,z,1/2+x
100 3/4+x,1/4+y,1/2-z
101 1/2-z,1/4+x,3/4+y
102 3/4+y,-z,3/4+x
103 3/4-z,1/2+x,1/4-y
104 1/4-y,1/4-z,x
105 y,1/4-z,1/4-x
106 1/4-x,1/2+y,3/4-z
107 3/4-z,3/4-x,y
108 x,3/4-y,3/4-z
109 1/2+y,x,1/2+z
110 1/2+z,y,1/2+x
111 1/2+x,z,1/2+y
112 3/4+y,1/4+x,1/2-z
113 1/2-z,1/4+y,3/4+x
114 3/4+x,-z,3/4+y
115 3/4-z,1/2+y,1/4-x
116 1/4-x,1/4-z,y
117 x,1/4-z,1/4-y
118 1/4-y,1/2+x,3/4-z
119 3/4-z,3/4-y,x
120 y,3/4-x,3/4-z
121 1/2-x,-y,1/2-z
122 1/2-z,-x,1/2-y
123 1/2-y,-z,1/2-x
124 1/4-x,3/4-y,1/2+z
125 1/2+z,3/4-x,1/4-y
126 1/4-y,z,1/4-x
127 1/4+z,1/2-x,3/4+y
128 3/4+y,3/4+z,-x
129 -y,3/4+z,3/4+x
130 3/4+x,1/2-y,1/4+z
131 1/4+z,1/4+x,-y
132 -x,1/4+y,1/4+z
133 1/2-y,-x,1/2-z
134 1/2-z,-y,1/2-x
135 1/2-x,-z,1/2-y
136 1/4-y,3/4-x,1/2+z
137 1/2+z,3/4-y,1/4-x
138 1/4-x,z,1/4-y
139 1/4+z,1/2-y,3/4+x
140 3/4+x,3/4+z,-y
141 -x,3/4+z,3/4+y
142 3/4+y,1/2-x,1/4+z
143 1/4+z,1/4+y,-x
144 -y,1/4+x,1/4+z
145 1/2+x,1/2+y,z
146 1/2+z,1/2+x,y
147 1/2+y,1/2+z,x
148 3/4+x,3/4+y,-z
149 1/2-z,3/4+x,1/4+y
150 3/4+y,1/2-z,1/4+x
151 3/4-z,x,3/4-y
152 1/4-y,3/4-z,1/2+x
153 y,3/4-z,3/4-x
154 1/4-x,y,1/4-z
155 3/4-z,1/4-x,1/2+y
156 x,1/4-y,1/4-z
157 1/2+y,1/2+x,z
158 1/2+z,1/2+y,x
159 1/2+x,1/2+z,y
160 3/4+y,3/4+x,-z
161 1/2-z,3/4+y,1/4+x
162 3/4+x,1/2-z,1/4+y
163 3/4-z,y,3/4-x
164 1/4-x,3/4-z,1/2+y
165 x,3/4-z,3/4-y
166 1/4-y,x,1/4-z
167 3/4-z,1/4-y,1/2+x
168 y,1/4-x,1/4-z
169 1/2-x,1/2-y,-z
170 1/2-z,1/2-x,-y
171 1/2-y,1/2-z,-x
172 1/4-x,1/4-y,z
173 1/2+z,1/4-x,3/4-y
174 1/4-y,1/2+z,3/4-x
175 1/4+z,-x,1/4+y
176 3/4+y,1/4+z,1/2-x
177 -y,1/4+z,1/4+x
178 3/4+x,-y,3/4+z
179 1/4+z,3/4+x,1/2-y
180 -x,3/4+y,3/4+z
181 1/2-y,1/2-x,-z
182 1/2-z,1/2-y,-x
183 1/2-x,1/2-z,-y
184 1/4-y,1/4-x,z
185 1/2+z,1/4-y,3/4-x
186 1/4-x,1/2+z,3/4-y
187 1/4+z,-y,1/4+x
188 3/4+x,1/4+z,1/2-y
189 -x,1/4+z,1/4+y
190 3/4+y,-x,3/4+z
191 1/4+z,3/4+y,1/2-x
192 -y,3/4+x,3/4+z

loop_
_atom_site_label
_atom_site_type_symbol
_atom_site_fract_x
_atom_site_fract_y
_atom_site_fract_z
_atom_site_occupancy
_atom_site_adp_type
_atom_site_U_iso_or_equiv
_atom_site_site_symmetry_multiplicity
O1 O 0.91909 0.45958 0.37478 1.0000 Uiso 0.1778 192
C2 C 0.62337 0.53220 0.26053 1.0000 Uiso 0.0881 192
C3 C 0.62254 0.50729 0.28537 1.0000 Uiso 0.9400 192
C4 C 0.62251 0.40913 0.38407 1.0000 Uiso 0.0427 192
N5 N 0.62136 0.35766 0.30431 0.5000 Uiso 0.0687 192
O6 O -0.33903 1.29138 0.89749 0.1250 Uiso 1.0000 192
O7 O -0.46941 2.37801 0.63470 0.1250 Uiso 1.0000 192
O8 O 1.32426 -0.37023 -0.04289 0.1250 Uiso 1.0000 192
O9 O 0.39578 0.65036 0.46587 0.1250 Uiso 1.0000 192
O10 O 0.13152 0.70878 0.22670 0.9916 Uiso 1.0000 192
C11 C 0.19997 0.55003 0.62452 1.0000 Uiso 0.4296 96
Zr12 Zr 0.87500 0.43196 0.37500 1.0000 Uiso 0.4901 48
O13 O 0.84159 0.34159 0.34159 1.0000 Uiso 0.2728 32
C14 C 0.62213 0.47336 0.27664 1.0000 Uiso 0.0702 96
C15 C 0.62167 0.44760 0.30240 1.0000 Uiso 0.1703 96
C16 C 0.62163 0.42605 0.32395 1.0000 Uiso 0.8203 96
C17 C 0.62210 0.40010 0.34990 1.0000 Uiso 0.6676 96
C18 C 0.62384 0.52363 0.22637 1.0000 Uiso 0.2116 96
O19 O 0.27250 0.77250 1.25831 1.2218 Uiso 0.2392 96
O20 O 0.30151 0.07215 0.07215 1.0293 Uiso 0.3645 96
O21 O 0.15592 0.65592 0.59408 1.0000 Uiso 0.3954 32

loop_
_atom_type_symbol
_atom_type_number_in_cell
_atom_type_scat_Cromer_Mann_a1
_atom_type_scat_Cromer_Mann_a2
_atom_type_scat_Cromer_Mann_a3
_atom_type_scat_Cromer_Mann_a4
_atom_type_scat_Cromer_Mann_b1
_atom_type_scat_Cromer_Mann_b2
_atom_type_scat_Cromer_Mann_b3
_atom_type_scat_Cromer_Mann_b4
_atom_type_scat_Cromer_Mann_c
_atom_type_scat_length_neutron
_atom_type_scat_source
_atom_type_scat_dispersion_real
_atom_type_scat_dispersion_imag
_atom_type_scat_dispersion_source
C 1152 2.31 1.02 1.5886 0.865 20.8439 10.2075 0.5687 51.6512 0.2156 0.6648 https://github.com/AdvancedPhotonSource/GSAS-II/blob/master/GSASII/atmdata.py 0.018 0.009 https://github.com/AdvancedPhotonSource/GSAS-II/blob/master/GSASII/atmdata.py
N 96 12.2126 3.1322 2.0125 1.1663 0.0057 9.8933 28.9975 0.5826 -11.529 0.936 https://github.com/AdvancedPhotonSource/GSAS-II/blob/master/GSASII/atmdata.py 0.031 0.018 https://github.com/AdvancedPhotonSource/GSAS-II/blob/master/GSASII/atmdata.py
O 758.493 3.0485 2.2868 1.5463 0.867 13.2771 5.7011 0.3239 32.9089 0.2508 0.5805 https://github.com/AdvancedPhotonSource/GSAS-II/blob/master/GSASII/atmdata.py 0.049 0.032 https://github.com/AdvancedPhotonSource/GSAS-II/blob/master/GSASII/atmdata.py
Zr 48 17.8765 10.948 5.4173 3.6572 1.2762 11.916 0.1176 87.6627 2.0693 0.716 https://github.com/AdvancedPhotonSource/GSAS-II/blob/master/GSASII/atmdata.py -0.187 2.244 https://github.com/AdvancedPhotonSource/GSAS-II/blob/master/GSASII/atmdata.py

loop_
_diffrn_radiation_wavelength
_diffrn_radiation_wavelength_wt
_diffrn_radiation_wavelength_id
1.54051 1.0 1
1.54433 0.5000 2

loop_
_geom_angle_atom_site_label_1
_geom_angle_atom_site_label_2
_geom_angle_atom_site_label_3
_geom_angle
_geom_angle_site_symmetry_1
_geom_angle_site_symmetry_2
_geom_angle_site_symmetry_3
_geom_angle_publ_flag
C11 O1 Zr12 130.649 48_654 1_555 1_555 yes
C3 C2 C18 120.844 1_555 1_555 1_555 yes
C2 C3 C14 120.658 1_555 1_555 1_555 yes
C4 C4 N5 122.237 15_555 1_555 165_555 yes
C4 C4 C17 120.195 15_555 1_555 1_555 yes
N5 C4 C17 117.51 165_555 1_555 1_555 yes
C4 N5 O6 114.743 165_555 1_555 116_564 yes
C4 N5 O8 121.654 165_555 1_555 166_545 yes
O6 N5 O8 73.349 116_564 1_555 166_545 yes
C4 N5 O9 123.404 165_555 1_555 120_555 yes
O6 N5 O9 121.828 116_564 1_555 120_555 yes
O8 N5 O9 75.562 166_545 1_555 120_555 yes
O1 C11 O1 124.566 82_465 1_555 142_465 yes
O1 C11 C18 117.717 82_465 1_555 14_555 yes
O1 C11 C18 117.717 142_465 1_555 14_555 yes
O1 Zr12 O1 115.871 1_555 1_555 58_655 yes
O1 Zr12 O1 73.202 1_555 1_555 67_656 yes
O1 Zr12 O1 74.058 58_655 1_555 67_656 yes
O1 Zr12 O1 74.058 1_555 1_555 110_554 yes
O1 Zr12 O1 73.202 58_655 1_555 110_554 yes
O1 Zr12 O1 115.871 67_656 1_555 110_554 yes
O1 Zr12 O13 72.412 1_555 1_555 23_654 yes
O1 Zr12 O13 140.877 58_655 1_555 23_654 yes
O1 Zr12 O13 72.412 67_656 1_555 23_654 yes
O1 Zr12 O13 140.877 110_554 1_555 23_654 yes
O1 Zr12 O13 140.877 1_555 1_555 57_556 yes
O1 Zr12 O13 72.412 58_655 1_555 57_556 yes
O1 Zr12 O13 140.877 67_656 1_555 57_556 yes
O1 Zr12 O13 72.412 110_554 1_555 57_556 yes
O13 Zr12 O13 127.014 23_654 1_555 57_556 yes
O1 Zr12 O21 76.074 1_555 1_555 6_565 yes
O1 Zr12 O21 141.62 58_655 1_555 6_565 yes
O1 Zr12 O21 141.62 67_656 1_555 6_565 yes
O1 Zr12 O21 76.074 110_554 1_555 6_565 yes
O13 Zr12 O21 76.806 23_654 1_555 6_565 yes
O13 Zr12 O21 76.806 57_556 1_555 6_565 yes
O1 Zr12 O21 141.62 1_555 1_555 39_666 yes
O1 Zr12 O21 76.074 58_655 1_555 39_666 yes
O1 Zr12 O21 76.074 67_656 1_555 39_666 yes
O1 Zr12 O21 141.62 110_554 1_555 39_666 yes
O13 Zr12 O21 76.806 23_654 1_555 39_666 yes
O13 Zr12 O21 76.806 57_556 1_555 39_666 yes
O21 Zr12 O21 118.452 6_565 1_555 39_666 yes
Zr12 O13 Zr12 99.446 7_645 1_555 23_654 yes
Zr12 O13 Zr12 99.446 7_645 1_555 118_645 yes
Zr12 O13 Zr12 99.446 23_654 1_555 118_645 yes
C3 C14 C3 118.845 1_555 1_555 165_555 yes
C3 C14 C15 120.576 1_555 1_555 1_555 yes
C3 C14 C15 120.576 165_555 1_555 1_555 yes
C14 C15 C16 179.352 1_555 1_555 1_555 yes
C15 C16 C17 179.191 1_555 1_555 1_555 yes
C4 C17 C4 119.593 1_555 1_555 165_555 yes
C4 C17 C16 120.202 1_555 1_555 1_555 yes
C4 C17 C16 120.202 165_555 1_555 1_555 yes
C2 C18 C2 118.15 1_555 1_555 165_555 yes
C2 C18 C11 120.924 1_555 1_555 14_555 yes
C2 C18 C11 120.924 165_555 1_555 14_555 yes
O19 O19 O19 60 14_456 1_555 63_545 yes
Zr12 O21 Zr12 104.631 4_456 1_555 39_666 yes
Zr12 O21 Zr12 104.631 4_456 1_555 102_464 yes
Zr12 O21 Zr12 104.631 39_666 1_555 102_464 yes

loop_
_geom_bond_atom_site_label_1
_geom_bond_atom_site_label_2
_geom_bond_distance
_geom_bond_site_symmetry_1
_geom_bond_site_symmetry_2
_geom_bond_publ_flag
O1 C11 1.29125 1_555 48_654 yes
O1 Zr12 2.0772 1_555 1_555 yes
C2 C3 1.4049 1_555 1_555 yes
C2 C18 1.40623 1_555 1_555 yes
C3 C2 1.4049 1_555 1_555 yes
C3 C14 1.39888 1_555 1_555 yes
C4 C4 1.41495 1_555 15_555 yes
C4 N5 1.49724 1_555 165_555 yes
C4 C17 1.41117 1_555 1_555 yes
N5 C4 1.49724 1_555 165_555 yes
N5 O6 1.40531 1_555 116_564 yes
N5 O8 1.41001 1_555 166_545 yes
N5 O9 1.41724 1_555 120_555 yes
O6 N5 1.40531 1_555 138_566 yes
O6 O8 1.6815 1_555 105_567 yes
O8 N5 1.41001 1_555 168_655 yes
O8 O6 1.6815 1_555 55_756 yes
O8 O8 1.77123 1_555 67_656 yes
O8 O9 1.7321 1_555 76_654 yes
O9 N5 1.41724 1_555 70_555 yes
O9 O8 1.7321 1_555 76_655 yes
O10 O10 1.01197 1_555 63_554 yes
C11 O1 1.29125 1_555 82_465 yes
C11 O1 1.29125 1_555 142_465 yes
C11 C18 1.49086 1_555 14_555 yes
Zr12 O1 2.0772 1_555 1_555 yes
Zr12 O1 2.0772 1_555 58_655 yes
Zr12 O1 2.0772 1_555 67_656 yes
Zr12 O1 2.0772 1_555 110_554 yes
Zr12 O13 2.10775 1_555 23_654 yes
Zr12 O13 2.10775 1_555 57_556 yes
Zr12 O21 2.03194 1_555 6_565 yes
Zr12 O21 2.03194 1_555 39_666 yes
O13 Zr12 2.10775 1_555 7_645 yes
O13 Zr12 2.10775 1_555 23_654 yes
O13 Zr12 2.10775 1_555 118_645 yes
C14 C3 1.39888 1_555 1_555 yes
C14 C3 1.39888 1_555 165_555 yes
C14 C15 1.45459 1_555 1_555 yes
C15 C14 1.45459 1_555 1_555 yes
C15 C16 1.21677 1_555 1_555 yes
C16 C15 1.21677 1_555 1_555 yes
C16 C17 1.46533 1_555 1_555 yes
C17 C4 1.41117 1_555 1_555 yes
C17 C4 1.41117 1_555 165_555 yes
C17 C16 1.46533 1_555 1_555 yes
C18 C2 1.40623 1_555 1_555 yes
C18 C2 1.40623 1_555 165_555 yes
C18 C11 1.49086 1_555 14_555 yes
O19 O19 0.80128 1_555 14_456 yes
O19 O19 0.80128 1_555 63_545 yes
O21 Zr12 2.03194 1_555 4_456 yes
O21 Zr12 2.03194 1_555 39_666 yes
O21 Zr12 2.03194 1_555 102_464 yes

loop_
_gsas_i100_meas
100.00
21.66
15.95
3.27
9.00
1.18
2.69
2.59
0.60
2.04
0.96
0.07
0.50
1.32
0.15
2.82
0.03
0.80
0.77
0.39
0.03
1.74
0.16
0.11
0.05
0.23
0.02
0.07
0.14
0.62
1.92
0.35
0.10
0.08
0.07
0.03
0.01
0.16
0.24
0.83
0.00
0.01
1.26
0.00
0.08
0.00
0.09
0.14
0.03
0.72
0.03
0.01
0.04
0.13
0.30
0.01
0.00
0.59
0.21
0.14
0.19
0.30
0.96
0.02
0.04
0.01
0.30
0.04
0.02
0.00
0.00
0.00
0.01
0.00
0.09
0.00
0.56
0.18
0.00
0.02
0.01
0.55
0.07
